data_7711344
loop_
_publ_author_name
'Narro, Ana L.'
'Arman, Hadi D.'
'Tonzetich, Zachary J.'

_publ_section_title
;
 Insertion chemistry of iron(ii) boryl complexes
;
_journal_name_full 'Dalton Transactions'
_journal_paper_doi 10.1039/D2DT02879D
_journal_year 2022
_chemical_formula_moiety 'C88 H136 B2 Fe2 N2 O4 P4, C7 H15'
_chemical_formula_sum 'C95 H151 B2 Fe2 N2 O4 P4'
_chemical_formula_weight 1642.37
_space_group_crystal_system monoclinic
_space_group_IT_number 14
_space_group_name_Hall '-P 2yn'
_space_group_name_H-M_alt 'P 1 21/n 1'
_atom_sites_solution_hydrogens geom
_atom_sites_solution_primary dual
_audit_creation_date 2020-01-21
_audit_creation_method
;
Olex2 1.3-ac4
(compiled 2019.10.09 svn.r3662 for Rigaku Oxford Diffraction, GUI svn.r5959)
;
_audit_update_record
;
2022-09-02 deposited with the CCDC.	2022-09-22 downloaded from the CCDC.
;
_cell_angle_alpha 90
_cell_angle_beta 106.741(3)
_cell_angle_gamma 90
_cell_formula_units_Z 2
_cell_length_a 11.7870(3)
_cell_length_b 23.7592(7)
_cell_length_c 17.1342(4)
_cell_measurement_reflns_used 13557
_cell_measurement_temperature 99.99(11)
_cell_measurement_theta_max 74.8580
_cell_measurement_theta_min 2.7730
_cell_volume 4595.1(2)
_computing_cell_refinement 'CrysAlisPro 1.171.40.63a (Rigaku OD, 2019)'
_computing_data_collection 'CrysAlisPro 1.171.40.63a (Rigaku OD, 2019)'
_computing_data_reduction 'CrysAlisPro 1.171.40.63a (Rigaku OD, 2019)'
_computing_molecular_graphics 'Olex2 1.3-ac4 (Dolomanov et al., 2009)'
_computing_publication_material 'Olex2 1.3-ac4 (Dolomanov et al., 2009)'
_computing_structure_refinement 'ShelXL 2018/3 (Sheldrick, 2015)'
_computing_structure_solution 'ShelXT n/a (Sheldrick, 2015)'
_diffrn_ambient_environment N~2~
_diffrn_ambient_temperature 99.99(11)
_diffrn_detector 'Hybrid Pixel Array Detector'
_diffrn_detector_area_resol_mean 10.0000
_diffrn_detector_type HyPix
_diffrn_measured_fraction_theta_full 0.998
_diffrn_measured_fraction_theta_max 0.993
_diffrn_measurement_details
;
List of Runs (angles in degrees, time in seconds):

  # Type    Start    End  Width  t~exp~   \w     \q     \k     \f   Frames
#--------------------------------------------------------------------------
  1  \w    -81.00   1.00   0.50   18.90    --  -46.37 107.00  72.00  164
  2  \w    -51.00 -16.00   0.50   75.90    --  -88.50  45.00  30.00   70
  3  \w    -81.00 -15.00   0.50   75.90    --  -88.50 107.00  72.00  132
  4  \w    -45.00 -19.00   0.50   75.90    --  -88.50  45.00-120.00   52
  5  \w    -51.00 -26.00   0.50   75.90    --  -88.50  45.00-150.00   50
  6  \w   -118.00 -83.00   0.50   18.90    --  -46.37 -57.00  30.00   70
  7  \w   -118.00 -83.00   0.50   18.90    --  -46.37 -57.00 120.00   70
  8  \w   -118.00 -83.00   0.50   18.90    --  -46.37 -57.00 150.00   70
  9  \w   -160.00 -91.00   0.50   75.90    --  -88.50 -61.00  90.00  138
 10  \w   -160.00 -83.00   0.50   75.90    --  -88.50-107.00 -25.00  154
 11  \w   -118.00 -83.00   0.50   18.90    --  -46.37 -57.00 -90.00   70
 12  \w   -118.00 -87.00   0.50   18.90    --  -46.37-125.00-150.00   62
 13  \w   -118.00 -87.00   0.50   18.90    --  -46.37-125.00-180.00   62
 14  \w   -118.00 -87.00   0.50   18.90    --  -46.37-125.00-120.00   62
 15  \w   -142.00-116.00   0.50   75.90    --  -88.50 -77.00-150.00   52
 16  \w     20.00  85.00   0.50   18.90    --   46.37-107.00 -25.00  130
 17  \w     34.00 108.00   0.50   75.90    --  106.69-107.00 -25.00  148
 18  \w     81.00 107.00   0.50   75.90    --  106.69-125.00  60.00   52
 19  \w     39.00  71.00   0.50   75.90    --  106.69 -61.00 150.00   64
 20  \w     44.00  70.00   0.50   75.90    --  106.69 -61.00 120.00   52
 21  \w     34.00  71.00   0.50   75.90    --  106.69 -61.00  30.00   74
 22  \w     43.00 101.00   0.50   75.90    --  106.69 -77.00  30.00  116
 23  \w     53.00  91.00   0.50   75.90    --  106.69 -77.00 -90.00   76
 24  \w     34.00  59.00   0.50   75.90    --  106.69 -61.00-180.00   50
 25  \w     42.00  71.00   0.50   75.90    --  106.69 -61.00-120.00   58
 26  \w     36.00  82.00   0.50   75.90    --  106.69 -77.00 -30.00   92
 27  \w     37.00  69.00   0.50   75.90    --  106.69-125.00  60.00   64
 28  \w     83.00 118.00   0.50   18.90    --   46.37  57.00 -90.00   70
 29  \w    105.00 178.00   0.50   75.90    --  106.69 107.00  72.00  146
 30  \w     83.00 118.00   0.50   18.90    --   46.37  57.00 150.00   70
 31  \w     83.00 118.00   0.50   18.90    --   46.37  57.00  60.00   70
 32  \w     91.00 172.00   0.50   75.90    --  106.69  61.00 120.00  162
 33  \w     93.00 174.00   0.50   75.90    --  106.69  45.00 150.00  162
;
_diffrn_measurement_device 'four-circle diffractometer'
_diffrn_measurement_device_type 'XtaLAB Synergy, Dualflex, HyPix'
_diffrn_measurement_method '\w scans'
_diffrn_orient_matrix_type 'CrysAlisPro convention (1999,Acta A55,543-557)'
_diffrn_orient_matrix_UB_11 0.0421553000
_diffrn_orient_matrix_UB_12 0.0578827000
_diffrn_orient_matrix_UB_13 0.0377191000
_diffrn_orient_matrix_UB_21 -0.1231703000
_diffrn_orient_matrix_UB_22 0.0249268000
_diffrn_orient_matrix_UB_23 -0.0421735000
_diffrn_orient_matrix_UB_31 -0.0410837000
_diffrn_orient_matrix_UB_32 -0.0151827000
_diffrn_orient_matrix_UB_33 0.0749657000
_diffrn_radiation_monochromator mirror
_diffrn_radiation_probe x-ray
_diffrn_radiation_type 'Cu K\a'
_diffrn_radiation_wavelength 1.54184
_diffrn_reflns_av_R_equivalents 0.0757
_diffrn_reflns_av_unetI/netI 0.0487
_diffrn_reflns_Laue_measured_fraction_full 0.998
_diffrn_reflns_Laue_measured_fraction_max 0.993
_diffrn_reflns_limit_h_max 14
_diffrn_reflns_limit_h_min -14
_diffrn_reflns_limit_k_max 27
_diffrn_reflns_limit_k_min -28
_diffrn_reflns_limit_l_max 20
_diffrn_reflns_limit_l_min -15
_diffrn_reflns_number 42860
_diffrn_reflns_point_group_measured_fraction_full 0.998
_diffrn_reflns_point_group_measured_fraction_max 0.993
_diffrn_reflns_theta_full 67.684
_diffrn_reflns_theta_max 70.000
_diffrn_reflns_theta_min 3.273
_diffrn_source 'micro-focus sealed X-ray tube'
_diffrn_source_type 'PhotonJet (Cu) X-ray Source'
_exptl_absorpt_coefficient_mu 3.561
_exptl_absorpt_correction_T_max 1.000
_exptl_absorpt_correction_T_min 0.912
_exptl_absorpt_correction_type gaussian
_exptl_absorpt_process_details
;
CrysAlisPro 1.171.40.63a (Rigaku Oxford Diffraction, 2019)
Numerical absorption correction based on gaussian integration over
			a multifaceted crystal model
Empirical absorption correction using spherical harmonics,
 implemented in SCALE3 ABSPACK scaling algorithm.
;
_exptl_crystal_colour 'clear reddish orange'
_exptl_crystal_colour_lustre clear
_exptl_crystal_colour_modifier reddish
_exptl_crystal_colour_primary orange
_exptl_crystal_density_diffrn 1.187
_exptl_crystal_description plate
_exptl_crystal_F_000 1778
_exptl_crystal_size_max 0.075
_exptl_crystal_size_mid 0.055
_exptl_crystal_size_min 0.029
_refine_diff_density_max 0.934
_refine_diff_density_min -0.816
_refine_diff_density_rms 0.080
_refine_ls_extinction_method none
_refine_ls_goodness_of_fit_ref 1.099
_refine_ls_hydrogen_treatment constr
_refine_ls_matrix_type full
_refine_ls_number_parameters 501
_refine_ls_number_reflns 8663
_refine_ls_number_restraints 0
_refine_ls_restrained_S_all 1.099
_refine_ls_R_factor_all 0.0787
_refine_ls_R_factor_gt 0.0647
_refine_ls_shift/su_max 0.000
_refine_ls_shift/su_mean 0.000
_refine_ls_structure_factor_coef Fsqd
_refine_ls_weighting_details 'w=1/[\s^2^(Fo^2^)+(0.0100P)^2^+12.3000P] where P=(Fo^2^+2Fc^2^)/3'
_refine_ls_weighting_scheme calc
_refine_ls_wR_factor_gt 0.1363
_refine_ls_wR_factor_ref 0.1418
_reflns_Friedel_coverage 0.000
_reflns_number_gt 6978
_reflns_number_total 8663
_reflns_threshold_expression 'I > 2\s(I)'
_cod_data_source_file d2dt02879d2.cif
_cod_data_source_block hpd066a
_cod_original_cell_volume 4595.0(2)
_cod_database_code 7711344
_shelx_shelxl_version_number 2018/3
_chemical_oxdiff_formula Fe1B1N2P2C20h20
_chemical_oxdiff_usercomment 'Ana sample'
_shelx_space_group_comment
;
The symmetry employed for this shelxl refinement is uniquely defined
by the following loop, which should always be used as a source of
symmetry information in preference to the above space-group names.
They are only intended as comments.
;
_shelx_estimated_absorpt_t_max 0.904
_shelx_estimated_absorpt_t_min 0.776
_reflns_odcompleteness_completeness 99.95
_reflns_odcompleteness_iscentric 1
_reflns_odcompleteness_theta 66.97
_olex2_refinement_description
;
1. Fixed Uiso
 At 1.2 times of:
  All C(H) groups, All C(H,H) groups
 At 1.5 times of:
  All C(H,H,H) groups
2. Others
 Fixed Sof: C55(0.5) H55A(0.5) H55B(0.5) H55C(0.5)
3.a Ternary CH refined with riding coordinates:
 C15(H15), C23(H23), C2(H2), C29(H29)
3.b Secondary CH2 refined with riding coordinates:
 C28(H28A,H28B), C20(H20A,H20B), C9(H9A,H9B), C19(H19A,H19B), C21(H21A,H21B),
 C18(H18A,H18B), C27(H27A,H27B), C3(H3A,H3B), C26(H26A,H26B), C17(H17A,H17B),
 C24(H24A,H24B), C25(H25A,H25B), C16(H16A,H16B), C7(H7A,H7B), C5(H5A,H5B),
 C6(H6A,H6B), C34(H34A,H34B), C4(H4A,H4B), C33(H33A,H33B), C30(H30A,H30B),
 C32(H32A,H32B), C31(H31A,H31B), C52(H52A,H52B), C53(H53A,H53B), C54(H54A,H54B)
3.c Aromatic/amide H refined with riding coordinates:
 C36(H36), C40(H40), C39(H39), C13(H13), C37(H37), C42(H42), C38(H38), C12(H12)
3.d Idealised Me refined as rotating group:
 C50(H50A,H50B,H50C), C49(H49A,H49B,H49C), C51(H51A,H51B,H51C), C48(H48A,H48B,
 H48C), C55(H55A,H55B,H55C)
;
_olex2_exptl_crystal_mounting_method 'nylon loop'
_olex2_submission_special_instructions 'No special instructions were received'
_oxdiff_exptl_absorpt_empirical_details
;
Empirical correction (ABSPACK) includes:
- Absorption correction using spherical harmonics
- Frame scaling
;
_oxdiff_exptl_absorpt_empirical_full_max 2.205
_oxdiff_exptl_absorpt_empirical_full_min 0.478

loop_
_space_group_symop_operation_xyz
'x, y, z'
'-x+1/2, y+1/2, -z+1/2'
'-x, -y, -z'
'x-1/2, -y-1/2, z-1/2'

loop_
_atom_site_label
_atom_site_type_symbol
_atom_site_fract_x
_atom_site_fract_y
_atom_site_fract_z
_atom_site_U_iso_or_equiv
_atom_site_adp_type
_atom_site_occupancy
_atom_site_site_symmetry_order
_atom_site_calc_flag
_atom_site_refinement_flags_posn
_atom_site_refinement_flags_adp
_atom_site_refinement_flags_occupancy
_atom_site_disorder_assembly
_atom_site_disorder_group
Fe1 Fe 0.64073(5) 0.32921(2) 0.33578(3) 0.02532(14) Uani 1 1 d . . . . .
P8 P 0.45517(8) 0.29240(4) 0.31577(5) 0.0268(2) Uani 1 1 d . . . . .
P22 P 0.83890(8) 0.34235(4) 0.39553(5) 0.0282(2) Uani 1 1 d . . . . .
O44 O 0.5796(3) 0.42774(11) 0.31917(15) 0.0376(6) Uani 1 1 d . . . . .
O47 O 0.5322(3) 0.49240(12) 0.21664(16) 0.0446(7) Uani 1 1 d . . . . .
N10 N 0.6380(3) 0.32934(13) 0.44844(17) 0.0275(6) Uani 1 1 d . . . . .
C14 C 0.7307(3) 0.34455(16) 0.5156(2) 0.0307(8) Uani 1 1 d . . . . .
C15 C 0.3256(3) 0.32148(16) 0.2382(2) 0.0299(8) Uani 1 1 d . . . . .
H15 H 0.334571 0.363256 0.243919 0.036 Uiso 1 1 calc R U . . .
C41 C 0.6389(3) 0.34129(16) 0.2211(2) 0.0283(8) Uani 1 1 d . . . . .
C35 C 0.6791(3) 0.29876(16) 0.1715(2) 0.0285(8) Uani 1 1 d . . . . .
C23 C 0.9294(3) 0.27756(17) 0.4100(2) 0.0314(8) Uani 1 1 d . . . . .
H23 H 1.011514 0.287947 0.442713 0.038 Uiso 1 1 calc R U . . .
C28 C 0.8856(3) 0.23262(17) 0.4573(2) 0.0344(9) Uani 1 1 d . . . . .
H28A H 0.802389 0.223124 0.428159 0.041 Uiso 1 1 calc R U . . .
H28B H 0.887564 0.247562 0.511651 0.041 Uiso 1 1 calc R U . . .
C2 C 0.4505(3) 0.21469(17) 0.3044(2) 0.0328(8) Uani 1 1 d . . . . .
H2 H 0.433372 0.206794 0.244822 0.039 Uiso 1 1 calc R U . . .
C11 C 0.5404(3) 0.31949(16) 0.4761(2) 0.0304(8) Uani 1 1 d . . . . .
C36 C 0.7639(3) 0.31266(18) 0.1314(2) 0.0337(8) Uani 1 1 d . . . . .
H36 H 0.793786 0.349995 0.134880 0.040 Uiso 1 1 calc R U . . .
C40 C 0.6378(3) 0.24373(17) 0.1635(2) 0.0338(9) Uani 1 1 d . . . . .
H40 H 0.580600 0.232991 0.189990 0.041 Uiso 1 1 calc R U . . .
C39 C 0.6772(3) 0.20395(18) 0.1183(2) 0.0364(9) Uani 1 1 d . . . . .
H39 H 0.645836 0.166857 0.113247 0.044 Uiso 1 1 calc R U . . .
C13 C 0.6930(3) 0.34329(18) 0.5837(2) 0.0365(9) Uani 1 1 d . . . . .
H13 H 0.739413 0.351603 0.637673 0.044 Uiso 1 1 calc R U . . .
C45 C 0.5334(4) 0.47661(17) 0.3526(2) 0.0350(9) Uani 1 1 d . . . . .
C37 C 0.8047(3) 0.27272(19) 0.0866(2) 0.0381(9) Uani 1 1 d . . . . .
H37 H 0.862242 0.283043 0.060174 0.046 Uiso 1 1 calc R U . . .
C42 C 0.6052(3) 0.39307(17) 0.1876(2) 0.0338(9) Uani 1 1 d . . . . .
H42 H 0.603478 0.400398 0.132710 0.041 Uiso 1 1 calc R U . . .
C20 C 0.3284(3) 0.30869(18) 0.1506(2) 0.0351(9) Uani 1 1 d . . . . .
H20A H 0.408341 0.316840 0.145445 0.042 Uiso 1 1 calc R U . . .
H20B H 0.311355 0.268314 0.138383 0.042 Uiso 1 1 calc R U . . .
C9 C 0.4253(3) 0.30594(18) 0.4141(2) 0.0323(8) Uani 1 1 d . . . . .
H9A H 0.369647 0.337882 0.408610 0.039 Uiso 1 1 calc R U . . .
H9B H 0.389091 0.272315 0.431259 0.039 Uiso 1 1 calc R U . . .
C19 C 0.2363(4) 0.3447(2) 0.0897(2) 0.0403(10) Uani 1 1 d . . . . .
H19A H 0.257066 0.384961 0.099449 0.048 Uiso 1 1 calc R U . . .
H19B H 0.237137 0.335321 0.033574 0.048 Uiso 1 1 calc R U . . .
C21 C 0.8442(3) 0.36233(17) 0.5009(2) 0.0327(8) Uani 1 1 d . . . . .
H21A H 0.911920 0.343554 0.540196 0.039 Uiso 1 1 calc R U . . .
H21B H 0.854532 0.403550 0.507992 0.039 Uiso 1 1 calc R U . . .
C38 C 0.7627(3) 0.21830(19) 0.0803(2) 0.0399(10) Uani 1 1 d . . . . .
H38 H 0.791691 0.190957 0.050427 0.048 Uiso 1 1 calc R U . . .
C12 C 0.5710(4) 0.32721(18) 0.5592(2) 0.0377(9) Uani 1 1 d . . . . .
H12 H 0.521045 0.322740 0.593443 0.045 Uiso 1 1 calc R U . . .
C18 C 0.1127(4) 0.3345(2) 0.0981(2) 0.0421(10) Uani 1 1 d . . . . .
H18A H 0.055675 0.359983 0.060674 0.051 Uiso 1 1 calc R U . . .
H18B H 0.088424 0.295297 0.082263 0.051 Uiso 1 1 calc R U . . .
C27 C 0.9609(4) 0.17955(18) 0.4679(2) 0.0415(10) Uani 1 1 d . . . . .
H27A H 1.042369 0.188167 0.501847 0.050 Uiso 1 1 calc R U . . .
H27B H 0.927510 0.150620 0.496559 0.050 Uiso 1 1 calc R U . . .
C3 C 0.5738(3) 0.19066(18) 0.3455(2) 0.0387(9) Uani 1 1 d . . . . .
H3A H 0.632534 0.210592 0.324262 0.046 Uiso 1 1 calc R U . . .
H3B H 0.594258 0.197961 0.404818 0.046 Uiso 1 1 calc R U . . .
C26 C 0.9652(4) 0.15660(19) 0.3862(3) 0.0469(11) Uani 1 1 d . . . . .
H26A H 1.017171 0.123042 0.394910 0.056 Uiso 1 1 calc R U . . .
H26B H 0.884743 0.144950 0.353958 0.056 Uiso 1 1 calc R U . . .
C17 C 0.1091(4) 0.3448(2) 0.1851(2) 0.0467(11) Uani 1 1 d . . . . .
H17A H 0.029331 0.335264 0.189397 0.056 Uiso 1 1 calc R U . . .
H17B H 0.123750 0.385128 0.198609 0.056 Uiso 1 1 calc R U . . .
C24 C 0.9372(4) 0.25399(18) 0.3282(2) 0.0398(10) Uani 1 1 d . . . . .
H24A H 0.856411 0.245644 0.292915 0.048 Uiso 1 1 calc R U . . .
H24B H 0.972457 0.282778 0.300470 0.048 Uiso 1 1 calc R U . . .
C25 C 1.0118(4) 0.2007(2) 0.3397(3) 0.0490(11) Uani 1 1 d . . . . .
H25A H 1.010855 0.185461 0.285686 0.059 Uiso 1 1 calc R U . . .
H25B H 1.094849 0.209794 0.369726 0.059 Uiso 1 1 calc R U . . .
C16 C 0.2022(3) 0.3092(2) 0.2461(2) 0.0411(10) Uani 1 1 d . . . . .
H16A H 0.200263 0.317817 0.302215 0.049 Uiso 1 1 calc R U . . .
H16B H 0.183786 0.268731 0.235677 0.049 Uiso 1 1 calc R U . . .
C29 C 0.9354(4) 0.39298(18) 0.3626(2) 0.0399(9) Uani 1 1 d . . . . .
H29 H 0.947180 0.377216 0.311356 0.048 Uiso 1 1 calc R U . . .
C7 C 0.3581(4) 0.18176(18) 0.3337(3) 0.0455(10) Uani 1 1 d . . . . .
H7A H 0.370356 0.189253 0.392439 0.055 Uiso 1 1 calc R U . . .
H7B H 0.277707 0.195031 0.303761 0.055 Uiso 1 1 calc R U . . .
C46 C 0.5332(4) 0.52356(19) 0.2902(3) 0.0438(10) Uani 1 1 d . . . . .
C5 C 0.4900(4) 0.09594(19) 0.3600(3) 0.0487(11) Uani 1 1 d . . . . .
H5A H 0.492234 0.055698 0.345526 0.058 Uiso 1 1 calc R U . . .
H5B H 0.508638 0.098661 0.420026 0.058 Uiso 1 1 calc R U . . .
C6 C 0.3664(4) 0.1193(2) 0.3208(3) 0.0515(12) Uani 1 1 d . . . . .
H6A H 0.343766 0.111519 0.261503 0.062 Uiso 1 1 calc R U . . .
H6B H 0.309300 0.099613 0.343719 0.062 Uiso 1 1 calc R U . . .
C34 C 1.0603(4) 0.3990(2) 0.4231(3) 0.0503(12) Uani 1 1 d . . . . .
H34A H 1.053285 0.413017 0.475862 0.060 Uiso 1 1 calc R U . . .
H34B H 1.098668 0.361500 0.432556 0.060 Uiso 1 1 calc R U . . .
C50 C 0.4141(4) 0.4606(2) 0.3592(3) 0.0524(12) Uani 1 1 d . . . . .
H50A H 0.361877 0.451474 0.304943 0.079 Uiso 1 1 calc R U . . .
H50B H 0.380549 0.492189 0.382024 0.079 Uiso 1 1 calc R U . . .
H50C H 0.421503 0.427794 0.394876 0.079 Uiso 1 1 calc R U . . .
C4 C 0.5830(4) 0.12815(19) 0.3318(3) 0.0492(11) Uani 1 1 d . . . . .
H4A H 0.662979 0.114731 0.362251 0.059 Uiso 1 1 calc R U . . .
H4B H 0.571452 0.120883 0.273124 0.059 Uiso 1 1 calc R U . . .
B43 B 0.5706(4) 0.4389(2) 0.2384(3) 0.0342(10) Uani 1 1 d . . . . .
C33 C 1.1378(4) 0.4392(2) 0.3914(3) 0.0554(12) Uani 1 1 d . . . . .
H33A H 1.214565 0.444248 0.433666 0.066 Uiso 1 1 calc R U . . .
H33B H 1.153861 0.422627 0.342641 0.066 Uiso 1 1 calc R U . . .
C49 C 0.6153(4) 0.4873(2) 0.4379(3) 0.0508(11) Uani 1 1 d . . . . .
H49A H 0.614140 0.454603 0.472553 0.076 Uiso 1 1 calc R U . . .
H49B H 0.588197 0.520665 0.461095 0.076 Uiso 1 1 calc R U . . .
H49C H 0.696137 0.493534 0.435029 0.076 Uiso 1 1 calc R U . . .
C51 C 0.4279(5) 0.5617(2) 0.2707(3) 0.0559(12) Uani 1 1 d . . . . .
H51A H 0.433982 0.588963 0.229184 0.084 Uiso 1 1 calc R U . . .
H51B H 0.425174 0.581765 0.320123 0.084 Uiso 1 1 calc R U . . .
H51C H 0.355499 0.539397 0.250055 0.084 Uiso 1 1 calc R U . . .
C30 C 0.8801(4) 0.4495(2) 0.3406(3) 0.0567(13) Uani 1 1 d . . . . .
H30A H 0.865948 0.466847 0.389563 0.068 Uiso 1 1 calc R U . . .
H30B H 0.802369 0.444949 0.299179 0.068 Uiso 1 1 calc R U . . .
C48 C 0.6443(4) 0.5607(2) 0.3121(3) 0.0618(14) Uani 1 1 d . . . . .
H48A H 0.715043 0.536749 0.325669 0.093 Uiso 1 1 calc R U . . .
H48B H 0.644852 0.584299 0.359067 0.093 Uiso 1 1 calc R U . . .
H48C H 0.644036 0.584646 0.265508 0.093 Uiso 1 1 calc R U . . .
C32 C 1.0794(5) 0.4951(2) 0.3699(4) 0.0700(16) Uani 1 1 d . . . . .
H32A H 1.130112 0.519564 0.347257 0.084 Uiso 1 1 calc R U . . .
H32B H 1.070193 0.513250 0.419703 0.084 Uiso 1 1 calc R U . . .
C31 C 0.9576(5) 0.4887(2) 0.3073(4) 0.0713(17) Uani 1 1 d . . . . .
H31A H 0.919208 0.526064 0.295310 0.086 Uiso 1 1 calc R U . . .
H31B H 0.966963 0.473153 0.255902 0.086 Uiso 1 1 calc R U . . .
C52 C 0.5631(6) 0.5103(3) 0.0171(3) 0.081(2) Uani 1 1 d . . . . .
H52A H 0.568945 0.548875 -0.003105 0.097 Uiso 1 1 calc R U . . .
H52B H 0.582362 0.512144 0.077231 0.097 Uiso 1 1 calc R U . . .
C53 C 0.6534(6) 0.4735(3) -0.0052(3) 0.082(2) Uani 1 1 d . . . . .
H53A H 0.639690 0.474892 -0.064976 0.098 Uiso 1 1 calc R U . . .
H53B H 0.642097 0.434043 0.009697 0.098 Uiso 1 1 calc R U . . .
C54 C 0.7806(7) 0.4911(3) 0.0369(5) 0.102(3) Uani 1 1 d . . . . .
H54A H 0.792766 0.530291 0.021265 0.122 Uiso 1 1 calc R U . . .
H54B H 0.794473 0.490144 0.096673 0.122 Uiso 1 1 calc R U . . .
C55 C 0.8533(10) 0.4596(5) 0.0181(7) 0.066(3) Uani 0.5 1 d . . P . .
H55A H 0.830123 0.420253 0.021576 0.099 Uiso 0.5 1 calc R U P . .
H55B H 0.932363 0.465826 0.055755 0.099 Uiso 0.5 1 calc R U P . .
H55C H 0.854419 0.467901 -0.037657 0.099 Uiso 0.5 1 calc R U P . .

loop_
_atom_site_aniso_label
_atom_site_aniso_U_11
_atom_site_aniso_U_22
_atom_site_aniso_U_33
_atom_site_aniso_U_23
_atom_site_aniso_U_13
_atom_site_aniso_U_12
Fe1 0.0233(3) 0.0339(3) 0.0195(3) -0.0020(2) 0.0072(2) -0.0026(2)
P8 0.0248(4) 0.0353(5) 0.0214(4) -0.0019(4) 0.0083(3) -0.0040(4)
P22 0.0237(4) 0.0346(5) 0.0261(4) -0.0011(4) 0.0069(3) -0.0033(4)
O44 0.0501(17) 0.0395(16) 0.0276(13) -0.0009(11) 0.0184(12) 0.0084(13)
O47 0.0619(19) 0.0422(17) 0.0349(15) 0.0019(12) 0.0222(14) 0.0107(15)
N10 0.0279(16) 0.0329(17) 0.0222(14) -0.0015(12) 0.0080(12) -0.0022(13)
C14 0.0311(19) 0.036(2) 0.0223(17) -0.0059(15) 0.0035(14) -0.0018(16)
C15 0.0309(19) 0.036(2) 0.0253(17) -0.0013(15) 0.0118(15) -0.0006(16)
C41 0.0259(18) 0.034(2) 0.0281(18) -0.0032(15) 0.0128(15) -0.0038(16)
C35 0.0282(18) 0.037(2) 0.0204(16) -0.0022(14) 0.0077(14) 0.0023(16)
C23 0.0279(19) 0.042(2) 0.0256(17) -0.0002(16) 0.0099(15) -0.0011(16)
C28 0.035(2) 0.041(2) 0.0295(19) 0.0033(16) 0.0128(16) 0.0043(18)
C2 0.0296(19) 0.043(2) 0.0251(17) 0.0028(16) 0.0066(15) 0.0001(17)
C11 0.0283(19) 0.037(2) 0.0279(18) 0.0004(15) 0.0117(15) 0.0001(16)
C36 0.0301(19) 0.043(2) 0.0287(18) -0.0063(16) 0.0099(15) -0.0008(17)
C40 0.0298(19) 0.044(2) 0.0309(19) 0.0014(17) 0.0138(16) 0.0030(17)
C39 0.033(2) 0.040(2) 0.036(2) -0.0088(17) 0.0098(16) 0.0005(18)
C13 0.033(2) 0.054(3) 0.0211(17) -0.0057(17) 0.0049(15) 0.0016(19)
C45 0.041(2) 0.033(2) 0.034(2) -0.0064(16) 0.0152(17) 0.0019(17)
C37 0.030(2) 0.056(3) 0.033(2) -0.0074(18) 0.0163(16) 0.0004(19)
C42 0.036(2) 0.042(2) 0.0264(18) -0.0002(16) 0.0132(16) 0.0011(18)
C20 0.0258(19) 0.054(3) 0.0255(18) -0.0050(17) 0.0070(15) 0.0018(17)
C9 0.0296(19) 0.044(2) 0.0256(17) -0.0034(16) 0.0118(15) -0.0064(17)
C19 0.038(2) 0.059(3) 0.0252(18) -0.0003(18) 0.0108(16) 0.000(2)
C21 0.0262(19) 0.042(2) 0.0274(18) -0.0083(16) 0.0042(15) -0.0028(17)
C38 0.034(2) 0.050(3) 0.039(2) -0.0128(19) 0.0143(17) 0.0055(19)
C12 0.036(2) 0.055(3) 0.0257(18) -0.0020(17) 0.0139(16) -0.0023(19)
C18 0.031(2) 0.060(3) 0.033(2) 0.0021(19) 0.0065(16) 0.005(2)
C27 0.046(2) 0.047(3) 0.033(2) 0.0045(18) 0.0149(18) 0.008(2)
C3 0.031(2) 0.047(3) 0.037(2) 0.0038(18) 0.0085(17) 0.0020(18)
C26 0.061(3) 0.043(3) 0.039(2) 0.0027(19) 0.019(2) 0.015(2)
C17 0.033(2) 0.073(3) 0.036(2) 0.004(2) 0.0129(18) 0.011(2)
C24 0.045(2) 0.046(3) 0.034(2) 0.0034(18) 0.0185(18) 0.006(2)
C25 0.060(3) 0.053(3) 0.043(2) 0.005(2) 0.029(2) 0.015(2)
C16 0.029(2) 0.066(3) 0.0294(19) 0.0061(19) 0.0116(16) 0.003(2)
C29 0.034(2) 0.046(3) 0.038(2) -0.0001(18) 0.0084(17) -0.0093(19)
C7 0.036(2) 0.042(3) 0.059(3) 0.006(2) 0.015(2) -0.0082(19)
C46 0.052(3) 0.040(2) 0.044(2) -0.0008(19) 0.022(2) 0.006(2)
C5 0.054(3) 0.040(3) 0.045(2) 0.0018(19) 0.004(2) 0.002(2)
C6 0.048(3) 0.047(3) 0.052(3) 0.007(2) 0.002(2) -0.013(2)
C34 0.031(2) 0.072(3) 0.045(2) 0.001(2) 0.0052(19) -0.017(2)
C50 0.046(3) 0.053(3) 0.065(3) -0.009(2) 0.028(2) -0.002(2)
C4 0.048(3) 0.047(3) 0.050(3) 0.004(2) 0.010(2) 0.006(2)
B43 0.037(2) 0.036(3) 0.034(2) 0.0045(19) 0.0164(19) 0.002(2)
C33 0.041(3) 0.065(3) 0.062(3) -0.009(2) 0.017(2) -0.017(2)
C49 0.046(3) 0.056(3) 0.049(3) -0.013(2) 0.011(2) 0.005(2)
C51 0.064(3) 0.049(3) 0.059(3) 0.006(2) 0.026(2) 0.017(2)
C30 0.042(3) 0.046(3) 0.085(4) 0.005(3) 0.023(3) -0.003(2)
C48 0.054(3) 0.059(3) 0.076(4) 0.002(3) 0.025(3) -0.005(3)
C32 0.053(3) 0.053(3) 0.113(5) -0.018(3) 0.038(3) -0.025(3)
C31 0.050(3) 0.048(3) 0.120(5) 0.029(3) 0.030(3) -0.003(2)
C52 0.130(6) 0.059(4) 0.042(3) 0.003(3) 0.008(3) -0.031(4)
C53 0.124(6) 0.068(4) 0.044(3) 0.001(3) 0.007(3) -0.036(4)
C54 0.112(6) 0.083(5) 0.085(5) -0.005(4) -0.012(4) -0.032(5)
C55 0.060(7) 0.068(8) 0.073(7) -0.021(6) 0.024(6) -0.005(6)

loop_
_atom_type_symbol
_atom_type_description
_atom_type_scat_dispersion_real
_atom_type_scat_dispersion_imag
_atom_type_scat_source
C C 0.0181 0.0091 'International Tables Vol C Tables 4.2.6.8 and 6.1.1.4'
H H 0.0000 0.0000 'International Tables Vol C Tables 4.2.6.8 and 6.1.1.4'
B B 0.0090 0.0039 'International Tables Vol C Tables 4.2.6.8 and 6.1.1.4'
Fe Fe -1.1336 3.1974 'International Tables Vol C Tables 4.2.6.8 and 6.1.1.4'
N N 0.0311 0.0180 'International Tables Vol C Tables 4.2.6.8 and 6.1.1.4'
O O 0.0492 0.0322 'International Tables Vol C Tables 4.2.6.8 and 6.1.1.4'
P P 0.2955 0.4335 'International Tables Vol C Tables 4.2.6.8 and 6.1.1.4'

loop_
_exptl_crystal_face_index_h
_exptl_crystal_face_index_k
_exptl_crystal_face_index_l
_exptl_crystal_face_perp_dist
-3 -5 10 0.0191
3 12 4 0.0019
-1 -9 -8 0.0167
-1 -8 10 0.0234
7 -7 -3 0.0344
-5 9 -2 0.0151

loop_
_geom_angle_atom_site_label_1
_geom_angle_atom_site_label_2
_geom_angle_atom_site_label_3
_geom_angle
_geom_angle_site_symmetry_1
_geom_angle_site_symmetry_3
_geom_angle_publ_flag
P22 Fe1 P8 158.26(4) . . ?
N10 Fe1 P8 81.99(9) . . ?
N10 Fe1 P22 82.05(9) . . ?
N10 Fe1 C41 171.45(15) . . ?
C41 Fe1 P8 99.80(11) . . ?
C41 Fe1 P22 98.17(10) . . ?
C15 P8 Fe1 121.47(12) . . ?
C15 P8 C2 107.67(17) . . ?
C2 P8 Fe1 113.23(12) . . ?
C9 P8 Fe1 102.82(12) . . ?
C9 P8 C15 104.83(17) . . ?
C9 P8 C2 105.15(17) . . ?
C23 P22 Fe1 114.96(13) . . ?
C23 P22 C21 103.09(17) . . ?
C23 P22 C29 101.59(18) . . ?
C21 P22 Fe1 102.43(12) . . ?
C21 P22 C29 106.23(18) . . ?
C29 P22 Fe1 126.18(14) . . ?
B43 O44 C45 108.1(3) . . ?
B43 O47 C46 108.5(3) . . ?
C14 N10 Fe1 126.3(2) . . ?
C11 N10 Fe1 126.4(2) . . ?
C11 N10 C14 107.0(3) . . ?
N10 C14 C21 117.6(3) . . ?
C13 C14 N10 109.4(3) . . ?
C13 C14 C21 132.9(3) . . ?
P8 C15 H15 105.0 . . ?
C20 C15 P8 112.4(2) . . ?
C20 C15 H15 105.0 . . ?
C16 C15 P8 118.5(3) . . ?
C16 C15 H15 105.0 . . ?
C16 C15 C20 109.7(3) . . ?
C35 C41 Fe1 123.8(3) . . ?
C42 C41 Fe1 117.8(3) . . ?
C42 C41 C35 118.2(3) . . ?
C36 C35 C41 120.6(3) . . ?
C40 C35 C41 122.5(3) . . ?
C40 C35 C36 116.8(3) . . ?
P22 C23 H23 107.3 . . ?
C28 C23 P22 112.7(2) . . ?
C28 C23 H23 107.3 . . ?
C28 C23 C24 110.5(3) . . ?
C24 C23 P22 111.4(3) . . ?
C24 C23 H23 107.3 . . ?
C23 C28 H28A 109.3 . . ?
C23 C28 H28B 109.3 . . ?
C23 C28 C27 111.7(3) . . ?
H28A C28 H28B 107.9 . . ?
C27 C28 H28A 109.3 . . ?
C27 C28 H28B 109.3 . . ?
P8 C2 H2 106.5 . . ?
C3 C2 P8 109.1(3) . . ?
C3 C2 H2 106.5 . . ?
C3 C2 C7 109.2(3) . . ?
C7 C2 P8 118.3(3) . . ?
C7 C2 H2 106.5 . . ?
N10 C11 C9 117.7(3) . . ?
C12 C11 N10 109.6(3) . . ?
C12 C11 C9 132.6(3) . . ?
C35 C36 H36 119.4 . . ?
C37 C36 C35 121.1(4) . . ?
C37 C36 H36 119.4 . . ?
C35 C40 H40 118.9 . . ?
C39 C40 C35 122.3(3) . . ?
C39 C40 H40 118.9 . . ?
C40 C39 H39 120.0 . . ?
C40 C39 C38 120.0(4) . . ?
C38 C39 H39 120.0 . . ?
C14 C13 H13 126.2 . . ?
C14 C13 C12 107.6(3) . . ?
C12 C13 H13 126.2 . . ?
O44 C45 C46 103.2(3) . . ?
O44 C45 C50 107.0(3) . . ?
O44 C45 C49 107.6(3) . . ?
C50 C45 C46 115.0(4) . . ?
C50 C45 C49 108.7(4) . . ?
C49 C45 C46 114.7(4) . . ?
C36 C37 H37 119.7 . . ?
C38 C37 C36 120.7(4) . . ?
C38 C37 H37 119.7 . . ?
C41 C42 H42 120.1 . . ?
C41 C42 B43 119.7(3) . . ?
B43 C42 H42 120.1 . . ?
C15 C20 H20A 109.6 . . ?
C15 C20 H20B 109.6 . . ?
H20A C20 H20B 108.2 . . ?
C19 C20 C15 110.1(3) . . ?
C19 C20 H20A 109.6 . . ?
C19 C20 H20B 109.6 . . ?
P8 C9 H9A 110.0 . . ?
P8 C9 H9B 110.0 . . ?
C11 C9 P8 108.3(2) . . ?
C11 C9 H9A 110.0 . . ?
C11 C9 H9B 110.0 . . ?
H9A C9 H9B 108.4 . . ?
C20 C19 H19A 109.5 . . ?
C20 C19 H19B 109.5 . . ?
H19A C19 H19B 108.0 . . ?
C18 C19 C20 110.9(3) . . ?
C18 C19 H19A 109.5 . . ?
C18 C19 H19B 109.5 . . ?
P22 C21 H21A 110.1 . . ?
P22 C21 H21B 110.1 . . ?
C14 C21 P22 108.2(2) . . ?
C14 C21 H21A 110.1 . . ?
C14 C21 H21B 110.1 . . ?
H21A C21 H21B 108.4 . . ?
C39 C38 H38 120.5 . . ?
C37 C38 C39 119.1(4) . . ?
C37 C38 H38 120.5 . . ?
C11 C12 C13 106.4(3) . . ?
C11 C12 H12 126.8 . . ?
C13 C12 H12 126.8 . . ?
C19 C18 H18A 109.4 . . ?
C19 C18 H18B 109.4 . . ?
H18A C18 H18B 108.0 . . ?
C17 C18 C19 111.4(3) . . ?
C17 C18 H18A 109.4 . . ?
C17 C18 H18B 109.4 . . ?
C28 C27 H27A 109.4 . . ?
C28 C27 H27B 109.4 . . ?
H27A C27 H27B 108.0 . . ?
C26 C27 C28 111.2(3) . . ?
C26 C27 H27A 109.4 . . ?
C26 C27 H27B 109.4 . . ?
C2 C3 H3A 108.9 . . ?
C2 C3 H3B 108.9 . . ?
H3A C3 H3B 107.7 . . ?
C4 C3 C2 113.3(4) . . ?
C4 C3 H3A 108.9 . . ?
C4 C3 H3B 108.9 . . ?
C27 C26 H26A 109.5 . . ?
C27 C26 H26B 109.5 . . ?
H26A C26 H26B 108.1 . . ?
C25 C26 C27 110.6(4) . . ?
C25 C26 H26A 109.5 . . ?
C25 C26 H26B 109.5 . . ?
C18 C17 H17A 109.4 . . ?
C18 C17 H17B 109.4 . . ?
C18 C17 C16 111.3(3) . . ?
H17A C17 H17B 108.0 . . ?
C16 C17 H17A 109.4 . . ?
C16 C17 H17B 109.4 . . ?
C23 C24 H24A 109.3 . . ?
C23 C24 H24B 109.3 . . ?
H24A C24 H24B 107.9 . . ?
C25 C24 C23 111.7(3) . . ?
C25 C24 H24A 109.3 . . ?
C25 C24 H24B 109.3 . . ?
C26 C25 C24 111.1(3) . . ?
C26 C25 H25A 109.4 . . ?
C26 C25 H25B 109.4 . . ?
C24 C25 H25A 109.4 . . ?
C24 C25 H25B 109.4 . . ?
H25A C25 H25B 108.0 . . ?
C15 C16 C17 110.3(3) . . ?
C15 C16 H16A 109.6 . . ?
C15 C16 H16B 109.6 . . ?
C17 C16 H16A 109.6 . . ?
C17 C16 H16B 109.6 . . ?
H16A C16 H16B 108.1 . . ?
P22 C29 H29 106.1 . . ?
C34 C29 P22 113.9(3) . . ?
C34 C29 H29 106.1 . . ?
C30 C29 P22 113.5(3) . . ?
C30 C29 H29 106.1 . . ?
C30 C29 C34 110.4(4) . . ?
C2 C7 H7A 109.3 . . ?
C2 C7 H7B 109.3 . . ?
H7A C7 H7B 107.9 . . ?
C6 C7 C2 111.7(4) . . ?
C6 C7 H7A 109.3 . . ?
C6 C7 H7B 109.3 . . ?
O47 C46 C45 103.3(3) . . ?
O47 C46 C51 108.4(4) . . ?
O47 C46 C48 107.2(4) . . ?
C51 C46 C45 115.3(4) . . ?
C51 C46 C48 107.6(4) . . ?
C48 C46 C45 114.5(4) . . ?
H5A C5 H5B 108.0 . . ?
C6 C5 H5A 109.4 . . ?
C6 C5 H5B 109.4 . . ?
C6 C5 C4 111.1(4) . . ?
C4 C5 H5A 109.4 . . ?
C4 C5 H5B 109.4 . . ?
C7 C6 C5 112.9(4) . . ?
C7 C6 H6A 109.0 . . ?
C7 C6 H6B 109.0 . . ?
C5 C6 H6A 109.0 . . ?
C5 C6 H6B 109.0 . . ?
H6A C6 H6B 107.8 . . ?
C29 C34 H34A 109.3 . . ?
C29 C34 H34B 109.3 . . ?
H34A C34 H34B 107.9 . . ?
C33 C34 C29 111.8(4) . . ?
C33 C34 H34A 109.3 . . ?
C33 C34 H34B 109.3 . . ?
C45 C50 H50A 109.5 . . ?
C45 C50 H50B 109.5 . . ?
C45 C50 H50C 109.5 . . ?
H50A C50 H50B 109.5 . . ?
H50A C50 H50C 109.5 . . ?
H50B C50 H50C 109.5 . . ?
C3 C4 C5 110.7(4) . . ?
C3 C4 H4A 109.5 . . ?
C3 C4 H4B 109.5 . . ?
C5 C4 H4A 109.5 . . ?
C5 C4 H4B 109.5 . . ?
H4A C4 H4B 108.1 . . ?
O44 B43 C42 118.7(4) . . ?
O47 B43 O44 112.0(3) . . ?
O47 B43 C42 129.3(4) . . ?
C34 C33 H33A 109.3 . . ?
C34 C33 H33B 109.3 . . ?
H33A C33 H33B 108.0 . . ?
C32 C33 C34 111.4(4) . . ?
C32 C33 H33A 109.3 . . ?
C32 C33 H33B 109.3 . . ?
C45 C49 H49A 109.5 . . ?
C45 C49 H49B 109.5 . . ?
C45 C49 H49C 109.5 . . ?
H49A C49 H49B 109.5 . . ?
H49A C49 H49C 109.5 . . ?
H49B C49 H49C 109.5 . . ?
C46 C51 H51A 109.5 . . ?
C46 C51 H51B 109.5 . . ?
C46 C51 H51C 109.5 . . ?
H51A C51 H51B 109.5 . . ?
H51A C51 H51C 109.5 . . ?
H51B C51 H51C 109.5 . . ?
C29 C30 H30A 109.2 . . ?
C29 C30 H30B 109.2 . . ?
C29 C30 C31 112.2(4) . . ?
H30A C30 H30B 107.9 . . ?
C31 C30 H30A 109.2 . . ?
C31 C30 H30B 109.2 . . ?
C46 C48 H48A 109.5 . . ?
C46 C48 H48B 109.5 . . ?
C46 C48 H48C 109.5 . . ?
H48A C48 H48B 109.5 . . ?
H48A C48 H48C 109.5 . . ?
H48B C48 H48C 109.5 . . ?
C33 C32 H32A 109.4 . . ?
C33 C32 H32B 109.4 . . ?
C33 C32 C31 111.0(4) . . ?
H32A C32 H32B 108.0 . . ?
C31 C32 H32A 109.4 . . ?
C31 C32 H32B 109.4 . . ?
C30 C31 C32 109.8(5) . . ?
C30 C31 H31A 109.7 . . ?
C30 C31 H31B 109.7 . . ?
C32 C31 H31A 109.7 . . ?
C32 C31 H31B 109.7 . . ?
H31A C31 H31B 108.2 . . ?
C52 C52 H52A 108.8 3_665 . ?
C52 C52 H52B 108.8 3_665 . ?
H52A C52 H52B 107.7 . . ?
C53 C52 C52 113.7(6) . 3_665 ?
C53 C52 H52A 108.8 . . ?
C53 C52 H52B 108.8 . . ?
C52 C53 H53A 109.0 . . ?
C52 C53 H53B 109.0 . . ?
C52 C53 C54 112.9(5) . . ?
H53A C53 H53B 107.8 . . ?
C54 C53 H53A 109.0 . . ?
C54 C53 H53B 109.0 . . ?
C53 C54 H54A 109.3 . . ?
C53 C54 H54B 109.3 . . ?
H54A C54 H54B 108.0 . . ?
C55 C54 C53 111.6(8) . . ?
C55 C54 H54A 109.3 . . ?
C55 C54 H54B 109.3 . . ?
C54 C55 H55A 109.5 . . ?
C54 C55 H55B 109.5 . . ?
C54 C55 H55C 109.5 . . ?
H55A C55 H55B 109.5 . . ?
H55A C55 H55C 109.5 . . ?
H55B C55 H55C 109.5 . . ?

loop_
_geom_bond_atom_site_label_1
_geom_bond_atom_site_label_2
_geom_bond_distance
_geom_bond_site_symmetry_2
_geom_bond_publ_flag
Fe1 P8 2.2879(10) . ?
Fe1 P22 2.2857(10) . ?
Fe1 N10 1.940(3) . ?
Fe1 C41 1.979(3) . ?
P8 C15 1.846(4) . ?
P8 C2 1.856(4) . ?
P8 C9 1.845(3) . ?
P22 C23 1.848(4) . ?
P22 C21 1.850(4) . ?
P22 C29 1.852(4) . ?
O44 C45 1.467(4) . ?
O44 B43 1.384(5) . ?
O47 C46 1.459(5) . ?
O47 B43 1.365(5) . ?
N10 C14 1.387(4) . ?
N10 C11 1.385(4) . ?
C14 C13 1.362(5) . ?
C14 C21 1.493(5) . ?
C15 H15 1.0000 . ?
C15 C20 1.542(5) . ?
C15 C16 1.526(5) . ?
C41 C35 1.483(5) . ?
C41 C42 1.368(5) . ?
C35 C36 1.406(5) . ?
C35 C40 1.388(5) . ?
C23 H23 1.0000 . ?
C23 C28 1.518(5) . ?
C23 C24 1.537(5) . ?
C28 H28A 0.9900 . ?
C28 H28B 0.9900 . ?
C28 C27 1.523(5) . ?
C2 H2 1.0000 . ?
C2 C3 1.532(5) . ?
C2 C7 1.538(5) . ?
C11 C9 1.497(5) . ?
C11 C12 1.376(5) . ?
C36 H36 0.9500 . ?
C36 C37 1.390(5) . ?
C40 H40 0.9500 . ?
C40 C39 1.384(5) . ?
C39 H39 0.9500 . ?
C39 C38 1.390(5) . ?
C13 H13 0.9500 . ?
C13 C12 1.428(5) . ?
C45 C46 1.544(6) . ?
C45 C50 1.491(6) . ?
C45 C49 1.523(6) . ?
C37 H37 0.9500 . ?
C37 C38 1.378(6) . ?
C42 H42 0.9500 . ?
C42 B43 1.521(6) . ?
C20 H20A 0.9900 . ?
C20 H20B 0.9900 . ?
C20 C19 1.531(5) . ?
C9 H9A 0.9900 . ?
C9 H9B 0.9900 . ?
C19 H19A 0.9900 . ?
C19 H19B 0.9900 . ?
C19 C18 1.524(5) . ?
C21 H21A 0.9900 . ?
C21 H21B 0.9900 . ?
C38 H38 0.9500 . ?
C12 H12 0.9500 . ?
C18 H18A 0.9900 . ?
C18 H18B 0.9900 . ?
C18 C17 1.522(5) . ?
C27 H27A 0.9900 . ?
C27 H27B 0.9900 . ?
C27 C26 1.516(5) . ?
C3 H3A 0.9900 . ?
C3 H3B 0.9900 . ?
C3 C4 1.512(6) . ?
C26 H26A 0.9900 . ?
C26 H26B 0.9900 . ?
C26 C25 1.512(6) . ?
C17 H17A 0.9900 . ?
C17 H17B 0.9900 . ?
C17 C16 1.534(6) . ?
C24 H24A 0.9900 . ?
C24 H24B 0.9900 . ?
C24 C25 1.523(6) . ?
C25 H25A 0.9900 . ?
C25 H25B 0.9900 . ?
C16 H16A 0.9900 . ?
C16 H16B 0.9900 . ?
C29 H29 1.0000 . ?
C29 C34 1.544(6) . ?
C29 C30 1.494(6) . ?
C7 H7A 0.9900 . ?
C7 H7B 0.9900 . ?
C7 C6 1.508(6) . ?
C46 C51 1.495(6) . ?
C46 C48 1.533(6) . ?
C5 H5A 0.9900 . ?
C5 H5B 0.9900 . ?
C5 C6 1.523(6) . ?
C5 C4 1.524(6) . ?
C6 H6A 0.9900 . ?
C6 H6B 0.9900 . ?
C34 H34A 0.9900 . ?
C34 H34B 0.9900 . ?
C34 C33 1.525(6) . ?
C50 H50A 0.9800 . ?
C50 H50B 0.9800 . ?
C50 H50C 0.9800 . ?
C4 H4A 0.9900 . ?
C4 H4B 0.9900 . ?
C33 H33A 0.9900 . ?
C33 H33B 0.9900 . ?
C33 C32 1.492(7) . ?
C49 H49A 0.9800 . ?
C49 H49B 0.9800 . ?
C49 H49C 0.9800 . ?
C51 H51A 0.9800 . ?
C51 H51B 0.9800 . ?
C51 H51C 0.9800 . ?
C30 H30A 0.9900 . ?
C30 H30B 0.9900 . ?
C30 C31 1.526(6) . ?
C48 H48A 0.9800 . ?
C48 H48B 0.9800 . ?
C48 H48C 0.9800 . ?
C32 H32A 0.9900 . ?
C32 H32B 0.9900 . ?
C32 C31 1.533(8) . ?
C31 H31A 0.9900 . ?
C31 H31B 0.9900 . ?
C52 C52 1.514(12) 3_665 ?
C52 H52A 0.9900 . ?
C52 H52B 0.9900 . ?
C52 C53 1.509(9) . ?
C53 H53A 0.9900 . ?
C53 H53B 0.9900 . ?
C53 C54 1.523(9) . ?
C54 H54A 0.9900 . ?
C54 H54B 0.9900 . ?
C54 C55 1.248(12) . ?
C55 H55A 0.9800 . ?
C55 H55B 0.9800 . ?
C55 H55C 0.9800 . ?

loop_
_geom_torsion_atom_site_label_1
_geom_torsion_atom_site_label_2
_geom_torsion_atom_site_label_3
_geom_torsion_atom_site_label_4
_geom_torsion
_geom_torsion_site_symmetry_1
_geom_torsion_site_symmetry_2
_geom_torsion_site_symmetry_3
_geom_torsion_site_symmetry_4
_geom_torsion_publ_flag
Fe1 P8 C15 C20 70.3(3) . . . . ?
Fe1 P8 C15 C16 -160.1(3) . . . . ?
Fe1 P8 C2 C3 23.7(3) . . . . ?
Fe1 P8 C2 C7 149.2(3) . . . . ?
Fe1 P8 C9 C11 -16.1(3) . . . . ?
Fe1 P22 C23 C28 -54.9(3) . . . . ?
Fe1 P22 C23 C24 69.9(3) . . . . ?
Fe1 P22 C21 C14 18.4(3) . . . . ?
Fe1 P22 C29 C34 170.6(3) . . . . ?
Fe1 P22 C29 C30 43.0(4) . . . . ?
Fe1 N10 C14 C13 175.5(3) . . . . ?
Fe1 N10 C14 C21 -0.4(5) . . . . ?
Fe1 N10 C11 C9 1.6(5) . . . . ?
Fe1 N10 C11 C12 -175.6(3) . . . . ?
Fe1 C41 C35 C36 -127.0(3) . . . . ?
Fe1 C41 C35 C40 51.6(5) . . . . ?
Fe1 C41 C42 B43 -0.1(5) . . . . ?
P8 C15 C20 C19 -166.9(3) . . . . ?
P8 C15 C16 C17 170.5(3) . . . . ?
P8 C2 C3 C4 -173.7(3) . . . . ?
P8 C2 C7 C6 -179.6(3) . . . . ?
P22 C23 C28 C27 179.6(3) . . . . ?
P22 C23 C24 C25 179.9(3) . . . . ?
P22 C29 C34 C33 177.6(3) . . . . ?
P22 C29 C30 C31 -175.4(4) . . . . ?
O44 C45 C46 O47 21.8(4) . . . . ?
O44 C45 C46 C51 139.9(4) . . . . ?
O44 C45 C46 C48 -94.4(4) . . . . ?
N10 C14 C13 C12 -0.6(5) . . . . ?
N10 C14 C21 P22 -13.5(4) . . . . ?
N10 C11 C9 P8 11.2(4) . . . . ?
N10 C11 C12 C13 0.8(5) . . . . ?
C14 N10 C11 C9 176.1(3) . . . . ?
C14 N10 C11 C12 -1.1(4) . . . . ?
C14 C13 C12 C11 -0.1(5) . . . . ?
C15 P8 C2 C3 160.8(2) . . . . ?
C15 P8 C2 C7 -73.7(3) . . . . ?
C15 P8 C9 C11 -144.0(3) . . . . ?
C15 C20 C19 C18 -57.4(5) . . . . ?
C41 C35 C36 C37 178.1(3) . . . . ?
C41 C35 C40 C39 -178.8(4) . . . . ?
C41 C42 B43 O44 3.1(6) . . . . ?
C41 C42 B43 O47 -178.4(4) . . . . ?
C35 C41 C42 B43 -176.3(3) . . . . ?
C35 C36 C37 C38 0.2(6) . . . . ?
C35 C40 C39 C38 1.3(6) . . . . ?
C23 P22 C21 C14 -101.3(3) . . . . ?
C23 P22 C29 C34 -56.3(4) . . . . ?
C23 P22 C29 C30 176.1(3) . . . . ?
C23 C28 C27 C26 -56.3(5) . . . . ?
C23 C24 C25 C26 55.7(5) . . . . ?
C28 C23 C24 C25 -54.0(4) . . . . ?
C28 C27 C26 C25 57.0(5) . . . . ?
C2 P8 C15 C20 -62.6(3) . . . . ?
C2 P8 C15 C16 67.1(3) . . . . ?
C2 P8 C9 C11 102.6(3) . . . . ?
C2 C3 C4 C5 -56.0(5) . . . . ?
C2 C7 C6 C5 55.0(5) . . . . ?
C11 N10 C14 C13 1.1(4) . . . . ?
C11 N10 C14 C21 -174.8(3) . . . . ?
C36 C35 C40 C39 -0.1(5) . . . . ?
C36 C37 C38 C39 1.0(6) . . . . ?
C40 C35 C36 C37 -0.6(5) . . . . ?
C40 C39 C38 C37 -1.7(6) . . . . ?
C13 C14 C21 P22 171.8(4) . . . . ?
C45 O44 B43 O47 5.2(5) . . . . ?
C45 O44 B43 C42 -176.0(3) . . . . ?
C42 C41 C35 C36 49.0(5) . . . . ?
C42 C41 C35 C40 -132.4(4) . . . . ?
C20 C15 C16 C17 -58.6(5) . . . . ?
C20 C19 C18 C17 55.5(5) . . . . ?
C9 P8 C15 C20 -174.2(3) . . . . ?
C9 P8 C15 C16 -44.5(3) . . . . ?
C9 P8 C2 C3 -87.8(3) . . . . ?
C9 P8 C2 C7 37.7(3) . . . . ?
C9 C11 C12 C13 -175.9(4) . . . . ?
C19 C18 C17 C16 -55.1(5) . . . . ?
C21 P22 C23 C28 55.7(3) . . . . ?
C21 P22 C23 C24 -179.5(3) . . . . ?
C21 P22 C29 C34 51.2(4) . . . . ?
C21 P22 C29 C30 -76.4(4) . . . . ?
C21 C14 C13 C12 174.4(4) . . . . ?
C12 C11 C9 P8 -172.4(4) . . . . ?
C18 C17 C16 C15 56.9(5) . . . . ?
C27 C26 C25 C24 -56.8(5) . . . . ?
C3 C2 C7 C6 -54.2(5) . . . . ?
C24 C23 C28 C27 54.2(4) . . . . ?
C16 C15 C20 C19 59.1(4) . . . . ?
C29 P22 C23 C28 165.6(3) . . . . ?
C29 P22 C23 C24 -69.6(3) . . . . ?
C29 P22 C21 C14 152.3(3) . . . . ?
C29 C34 C33 C32 54.5(6) . . . . ?
C29 C30 C31 C32 -57.4(6) . . . . ?
C7 C2 C3 C4 55.6(4) . . . . ?
C46 O47 B43 O44 9.9(5) . . . . ?
C46 O47 B43 C42 -168.7(4) . . . . ?
C6 C5 C4 C3 53.5(5) . . . . ?
C34 C29 C30 C31 55.2(6) . . . . ?
C34 C33 C32 C31 -56.5(6) . . . . ?
C50 C45 C46 O47 -94.3(4) . . . . ?
C50 C45 C46 C51 23.7(5) . . . . ?
C50 C45 C46 C48 149.4(4) . . . . ?
C4 C5 C6 C7 -54.1(5) . . . . ?
B43 O44 C45 C46 -16.9(4) . . . . ?
B43 O44 C45 C50 104.8(4) . . . . ?
B43 O44 C45 C49 -138.6(4) . . . . ?
B43 O47 C46 C45 -19.7(4) . . . . ?
B43 O47 C46 C51 -142.6(4) . . . . ?
B43 O47 C46 C48 101.6(4) . . . . ?
C33 C32 C31 C30 57.4(6) . . . . ?
C49 C45 C46 O47 138.6(3) . . . . ?
C49 C45 C46 C51 -103.4(5) . . . . ?
C49 C45 C46 C48 22.3(5) . . . . ?
C30 C29 C34 C33 -53.3(5) . . . . ?
C52 C52 C53 C54 -173.9(6) 3_665 . . . ?
C52 C53 C54 C55 179.2(8) . . . . ?

loop_
_exptl_oxdiff_crystal_face_indexfrac_h
_exptl_oxdiff_crystal_face_indexfrac_k
_exptl_oxdiff_crystal_face_indexfrac_l
_exptl_oxdiff_crystal_face_x
_exptl_oxdiff_crystal_face_y
_exptl_oxdiff_crystal_face_z
-3.1124 -5.2015 10.3441 -0.0421 -0.1825 0.9823
2.9817 12.0480 3.9552 0.9723 -0.2337 -0.0089
-0.7829 -9.2049 -8.1522 -0.8733 0.2108 -0.4392
-0.9714 -7.5371 9.5941 -0.1153 -0.4728 0.8736
6.8520 -6.8590 -2.8234 -0.2147 -0.8959 -0.3890
-5.1137 9.3348 -2.4478 0.2324 0.9658 -0.1151
